data_1521105
loop_
_publ_author_name
'Gutierrez, J.'
'Pena, A.'
'Barandiaran, J.M.'
'Pizarro, J.L.'
'Lezama, L.'
'Insausti, M.'
'Rojo, T.'

_publ_section_title
;
 Structural, magnetic and magnetotransport properties of La0.7 Pb0.3 Mn0.9
 TM0.1 O3 (TM = Fe, Co, Ni) CMR perovskites
;
_journal_name_full 'Journal of Physics: Condensed Matter'
_journal_page_first 10523
_journal_page_last 10534
_journal_volume 12
_journal_year 2000
_chemical_formula_sum 'Fe0.1 La0.7 Mn0.9 O3 Pb0.3'
_chemical_name_systematic '(La0.7 Pb0.3) (Mn0.9 Fe0.1) O3'
_space_group_IT_number 167
_symmetry_space_group_name_Hall '-R 3 2"c'
_symmetry_space_group_name_H-M 'R -3 c :H'
_cell_angle_alpha 90
_cell_angle_beta 90
_cell_angle_gamma 120
_cell_formula_units_Z 6
_cell_length_a 5.5235
_cell_length_b 5.5235
_cell_length_c 13.398
_cell_volume 353.997
_citation_journal_id_ASTM JCOMEL
_cod_data_source_file Gutierrez_JCOMEL_2000_1701.cif
_cod_data_source_block Fe0.1La0.7Mn0.9O3Pb0.3
_cod_original_cell_volume 353.9968
_cod_database_code 1521105

loop_
_symmetry_equiv_pos_as_xyz
x,y,z
-y,x-y,z
-x+y,-x,z
y,x,-z+1/2
-x,-x+y,-z+1/2
x-y,-y,-z+1/2
-x,-y,-z
y,-x+y,-z
x-y,x,-z
-y,-x,z-1/2
x,x-y,z-1/2
-x+y,y,z-1/2
x+2/3,y+1/3,z+1/3
-y+2/3,x-y+1/3,z+1/3
-x+y+2/3,-x+1/3,z+1/3
y+2/3,x+1/3,-z+5/6
-x+2/3,-x+y+1/3,-z+5/6
x-y+2/3,-y+1/3,-z+5/6
-x+2/3,-y+1/3,-z+1/3
y+2/3,-x+y+1/3,-z+1/3
x-y+2/3,x+1/3,-z+1/3
-y+2/3,-x+1/3,z-1/6
x+2/3,x-y+1/3,z-1/6
-x+y+2/3,y+1/3,z-1/6
x+1/3,y+2/3,z+2/3
-y+1/3,x-y+2/3,z+2/3
-x+y+1/3,-x+2/3,z+2/3
y+1/3,x+2/3,-z+7/6
-x+1/3,-x+y+2/3,-z+7/6
x-y+1/3,-y+2/3,-z+7/6
-x+1/3,-y+2/3,-z+2/3
y+1/3,-x+y+2/3,-z+2/3
x-y+1/3,x+2/3,-z+2/3
-y+1/3,-x+2/3,z+1/6
x+1/3,x-y+2/3,z+1/6
-x+y+1/3,y+2/3,z+1/6

loop_
_atom_site_label
_atom_site_type_symbol
_atom_site_fract_x
_atom_site_fract_y
_atom_site_fract_z
_atom_site_occupancy
_atom_site_U_iso_or_equiv
Mn1 Mn+3 0 0 0 0.9 0.0
O1 O-2 0.4569 0 0.25 1 0.0
La1 La+3 0 0 0.25 0.7 0.0
Fe1 Fe+3 0 0 0 0.1 0.0
Pb1 Pb+2 0 0 0.25 0.3 0.0
